data_1567381
loop_
_publ_author_name
'Moris, Silvana'
'Gald\'amez, Antonio'

_publ_section_title
;
 Rerefinement of the crystal structure of SnTe~0.73(2)~Se~0.27(2)~ from
 single-crystal X-ray diffraction data
;
_journal_issue 7
_journal_name_full IUCrData
_journal_page_first x220729
_journal_paper_doi 10.1107/S2414314622007295
_journal_volume 7
_journal_year 2022
_chemical_formula_iupac 'Sn Te0.73 Se0.27'
_chemical_formula_sum 'Se0.27 Sn Te0.73'
_chemical_formula_weight 233.28
_chemical_name_systematic
;
Tin tellurium selenide
;
_space_group_crystal_system cubic
_space_group_IT_number 225
_space_group_name_Hall '-F 4 2 3'
_space_group_name_H-M_alt 'F m -3 m'
_audit_creation_method SHELXL-2018/3
_cell_angle_alpha 90
_cell_angle_beta 90
_cell_angle_gamma 90
_cell_formula_units_Z 4
_cell_length_a 6.1595(5)
_cell_length_b 6.1595(5)
_cell_length_c 6.1595(5)
_cell_measurement_reflns_used 553
_cell_measurement_temperature 150(2)
_cell_measurement_theta_max 39.79
_cell_measurement_theta_min 5.74
_cell_volume 233.69(3)
_computing_cell_refinement
;
Dirax/lsq (Duisenberg <i>et al.</i>,  2003)
;
_computing_data_collection
;
Collect (Bruker, 1997-2004)
;
_computing_data_reduction
;
EvalCCD (Duisenberg <i>et al.</i>,  2003)
;
_computing_molecular_graphics
;
<i>OLEX2</i> (Dolomanov <i>et al.</i>,  2009)
;
_computing_publication_material
;
publCIF (Westrip, 2010)
;
_computing_structure_refinement
;
SHELXL (Sheldrick, 2015)
;
_computing_structure_solution
;
<i>olex2.solve</i> (Bourhis <i>et al.</i>,  2015)
;
_diffrn_ambient_temperature 150(2)
_diffrn_detector 'CCD plate'
_diffrn_detector_area_resol_mean 9
_diffrn_measured_fraction_theta_full 1.000
_diffrn_measured_fraction_theta_max 1.000
_diffrn_measurement_device '95mm CCD camera on \k-goniostat'
_diffrn_measurement_device_type 'Nonius KappaCCD'
_diffrn_measurement_method 'CCD rotation images, thin slices'
_diffrn_radiation_monochromator graphite
_diffrn_radiation_type MoK\a
_diffrn_radiation_wavelength 0.71073
_diffrn_reflns_av_R_equivalents 0.0424
_diffrn_reflns_av_unetI/netI 0.0411
_diffrn_reflns_limit_h_max 8
_diffrn_reflns_limit_h_min -8
_diffrn_reflns_limit_k_max 8
_diffrn_reflns_limit_k_min -7
_diffrn_reflns_limit_l_max 8
_diffrn_reflns_limit_l_min -6
_diffrn_reflns_number 396
_diffrn_reflns_theta_full 25.242
_diffrn_reflns_theta_max 29.976
_diffrn_reflns_theta_min 5.735
_diffrn_source 'Enraf Nonius FR590'
_exptl_absorpt_coefficient_mu 23.607
_exptl_absorpt_correction_T_max 0.205
_exptl_absorpt_correction_T_min 0.103
_exptl_absorpt_correction_type multi-scan
_exptl_absorpt_process_details
;
(<i>SADABS</i>; Krause <i>et al.</i>, 2015)
;
_exptl_crystal_colour black
_exptl_crystal_density_diffrn 6.631
_exptl_crystal_description octahedron
_exptl_crystal_F_000 389
_exptl_crystal_size_max 0.100
_exptl_crystal_size_mid 0.080
_exptl_crystal_size_min 0.070
_refine_diff_density_max 1.921
_refine_diff_density_min -1.840
_refine_ls_extinction_method none
_refine_ls_goodness_of_fit_ref 1.485
_refine_ls_hydrogen_treatment undef
_refine_ls_matrix_type full
_refine_ls_number_parameters 4
_refine_ls_number_reflns 33
_refine_ls_number_restraints 0
_refine_ls_restrained_S_all 1.485
_refine_ls_R_factor_all 0.0447
_refine_ls_R_factor_gt 0.0447
_refine_ls_shift/su_max 0.000
_refine_ls_shift/su_mean 0.000
_refine_ls_structure_factor_coef Fsqd
_refine_ls_weighting_details 'w=1/[\s^2^(Fo^2^)+(0.0583P)^2^+1.8772P] where P=(Fo^2^+2Fc^2^)/3'
_refine_ls_weighting_scheme calc
_refine_ls_wR_factor_gt 0.1149
_refine_ls_wR_factor_ref 0.1149
_reflns_number_gt 33
_reflns_number_total 33
_reflns_threshold_expression 'I > 2\s(I)'
_cod_data_source_file wm4169sup1.cif
_cod_data_source_block I
_cod_original_cell_volume 233.69(6)
_cod_database_code 1567381
_shelx_space_group_comment
;
The symmetry employed for this   refinement is uniquely defined
by the following loop, which should always be used as a source of
symmetry information in preference to the above space-group names.
They are only intended as comments.
;
_shelx_estimated_absorpt_t_min 0.201
_shelx_estimated_absorpt_t_max 0.289

loop_
_space_group_symop_operation_xyz
'x, y, z'
'-y, x, z'
'-x, -y, z'
'y, -x, z'
'x, -z, y'
'x, -y, -z'
'x, z, -y'
'z, y, -x'
'-x, y, -z'
'-z, y, x'
'z, x, y'
'y, z, x'
'-y, -z, x'
'z, -x, -y'
'-y, z, -x'
'-z, -x, y'
'-z, x, -y'
'y, -z, -x'
'y, x, -z'
'-y, -x, -z'
'-x, z, y'
'-x, -z, -y'
'z, -y, x'
'-z, -y, -x'
'x, y+1/2, z+1/2'
'-y, x+1/2, z+1/2'
'-x, -y+1/2, z+1/2'
'y, -x+1/2, z+1/2'
'x, -z+1/2, y+1/2'
'x, -y+1/2, -z+1/2'
'x, z+1/2, -y+1/2'
'z, y+1/2, -x+1/2'
'-x, y+1/2, -z+1/2'
'-z, y+1/2, x+1/2'
'z, x+1/2, y+1/2'
'y, z+1/2, x+1/2'
'-y, -z+1/2, x+1/2'
'z, -x+1/2, -y+1/2'
'-y, z+1/2, -x+1/2'
'-z, -x+1/2, y+1/2'
'-z, x+1/2, -y+1/2'
'y, -z+1/2, -x+1/2'
'y, x+1/2, -z+1/2'
'-y, -x+1/2, -z+1/2'
'-x, z+1/2, y+1/2'
'-x, -z+1/2, -y+1/2'
'z, -y+1/2, x+1/2'
'-z, -y+1/2, -x+1/2'
'x+1/2, y, z+1/2'
'-y+1/2, x, z+1/2'
'-x+1/2, -y, z+1/2'
'y+1/2, -x, z+1/2'
'x+1/2, -z, y+1/2'
'x+1/2, -y, -z+1/2'
'x+1/2, z, -y+1/2'
'z+1/2, y, -x+1/2'
'-x+1/2, y, -z+1/2'
'-z+1/2, y, x+1/2'
'z+1/2, x, y+1/2'
'y+1/2, z, x+1/2'
'-y+1/2, -z, x+1/2'
'z+1/2, -x, -y+1/2'
'-y+1/2, z, -x+1/2'
'-z+1/2, -x, y+1/2'
'-z+1/2, x, -y+1/2'
'y+1/2, -z, -x+1/2'
'y+1/2, x, -z+1/2'
'-y+1/2, -x, -z+1/2'
'-x+1/2, z, y+1/2'
'-x+1/2, -z, -y+1/2'
'z+1/2, -y, x+1/2'
'-z+1/2, -y, -x+1/2'
'x+1/2, y+1/2, z'
'-y+1/2, x+1/2, z'
'-x+1/2, -y+1/2, z'
'y+1/2, -x+1/2, z'
'x+1/2, -z+1/2, y'
'x+1/2, -y+1/2, -z'
'x+1/2, z+1/2, -y'
'z+1/2, y+1/2, -x'
'-x+1/2, y+1/2, -z'
'-z+1/2, y+1/2, x'
'z+1/2, x+1/2, y'
'y+1/2, z+1/2, x'
'-y+1/2, -z+1/2, x'
'z+1/2, -x+1/2, -y'
'-y+1/2, z+1/2, -x'
'-z+1/2, -x+1/2, y'
'-z+1/2, x+1/2, -y'
'y+1/2, -z+1/2, -x'
'y+1/2, x+1/2, -z'
'-y+1/2, -x+1/2, -z'
'-x+1/2, z+1/2, y'
'-x+1/2, -z+1/2, -y'
'z+1/2, -y+1/2, x'
'-z+1/2, -y+1/2, -x'
'-x, -y, -z'
'y, -x, -z'
'x, y, -z'
'-y, x, -z'
'-x, z, -y'
'-x, y, z'
'-x, -z, y'
'-z, -y, x'
'x, -y, z'
'z, -y, -x'
'-z, -x, -y'
'-y, -z, -x'
'y, z, -x'
'-z, x, y'
'y, -z, x'
'z, x, -y'
'z, -x, y'
'-y, z, x'
'-y, -x, z'
'y, x, z'
'x, -z, -y'
'x, z, y'
'-z, y, -x'
'z, y, x'
'-x, -y+1/2, -z+1/2'
'y, -x+1/2, -z+1/2'
'x, y+1/2, -z+1/2'
'-y, x+1/2, -z+1/2'
'-x, z+1/2, -y+1/2'
'-x, y+1/2, z+1/2'
'-x, -z+1/2, y+1/2'
'-z, -y+1/2, x+1/2'
'x, -y+1/2, z+1/2'
'z, -y+1/2, -x+1/2'
'-z, -x+1/2, -y+1/2'
'-y, -z+1/2, -x+1/2'
'y, z+1/2, -x+1/2'
'-z, x+1/2, y+1/2'
'y, -z+1/2, x+1/2'
'z, x+1/2, -y+1/2'
'z, -x+1/2, y+1/2'
'-y, z+1/2, x+1/2'
'-y, -x+1/2, z+1/2'
'y, x+1/2, z+1/2'
'x, -z+1/2, -y+1/2'
'x, z+1/2, y+1/2'
'-z, y+1/2, -x+1/2'
'z, y+1/2, x+1/2'
'-x+1/2, -y, -z+1/2'
'y+1/2, -x, -z+1/2'
'x+1/2, y, -z+1/2'
'-y+1/2, x, -z+1/2'
'-x+1/2, z, -y+1/2'
'-x+1/2, y, z+1/2'
'-x+1/2, -z, y+1/2'
'-z+1/2, -y, x+1/2'
'x+1/2, -y, z+1/2'
'z+1/2, -y, -x+1/2'
'-z+1/2, -x, -y+1/2'
'-y+1/2, -z, -x+1/2'
'y+1/2, z, -x+1/2'
'-z+1/2, x, y+1/2'
'y+1/2, -z, x+1/2'
'z+1/2, x, -y+1/2'
'z+1/2, -x, y+1/2'
'-y+1/2, z, x+1/2'
'-y+1/2, -x, z+1/2'
'y+1/2, x, z+1/2'
'x+1/2, -z, -y+1/2'
'x+1/2, z, y+1/2'
'-z+1/2, y, -x+1/2'
'z+1/2, y, x+1/2'
'-x+1/2, -y+1/2, -z'
'y+1/2, -x+1/2, -z'
'x+1/2, y+1/2, -z'
'-y+1/2, x+1/2, -z'
'-x+1/2, z+1/2, -y'
'-x+1/2, y+1/2, z'
'-x+1/2, -z+1/2, y'
'-z+1/2, -y+1/2, x'
'x+1/2, -y+1/2, z'
'z+1/2, -y+1/2, -x'
'-z+1/2, -x+1/2, -y'
'-y+1/2, -z+1/2, -x'
'y+1/2, z+1/2, -x'
'-z+1/2, x+1/2, y'
'y+1/2, -z+1/2, x'
'z+1/2, x+1/2, -y'
'z+1/2, -x+1/2, y'
'-y+1/2, z+1/2, x'
'-y+1/2, -x+1/2, z'
'y+1/2, x+1/2, z'
'x+1/2, -z+1/2, -y'
'x+1/2, z+1/2, y'
'-z+1/2, y+1/2, -x'
'z+1/2, y+1/2, x'

loop_
_atom_site_type_symbol
_atom_site_label
_atom_site_fract_x
_atom_site_fract_y
_atom_site_fract_z
_atom_site_U_iso_or_equiv
_atom_site_adp_type
_atom_site_calc_flag
_atom_site_occupancy
_atom_site_disorder_assembly
_atom_site_disorder_group
Sn Sn 0.000000 0.000000 0.000000 0.0199(10) Uani d 1 . .
Te Te 0.000000 0.000000 0.500000 0.0330(12) Uani d 0.73(2) . .
Se Se 0.000000 0.000000 0.500000 0.0330(12) Uani d 0.27(2) . .

loop_
_atom_site_aniso_label
_atom_site_aniso_U_11
_atom_site_aniso_U_22
_atom_site_aniso_U_33
_atom_site_aniso_U_12
_atom_site_aniso_U_13
_atom_site_aniso_U_23
Sn 0.0199(10) 0.0199(10) 0.0199(10) 0.000 0.000 0.000
Te 0.0330(12) 0.0330(12) 0.0330(12) 0.000 0.000 0.000
Se 0.0330(12) 0.0330(12) 0.0330(12) 0.000 0.000 0.000

loop_
_atom_type_symbol
_atom_type_description
_atom_type_scat_dispersion_real
_atom_type_scat_dispersion_imag
_atom_type_scat_source
Se Se -0.0929 2.2259 'International Tables Vol C Tables 4.2.6.8 and 6.1.1.4'
Sn Sn -0.6537 1.4246 'International Tables Vol C Tables 4.2.6.8 and 6.1.1.4'
Te Te -0.5308 1.6751 'International Tables Vol C Tables 4.2.6.8 and 6.1.1.4'

loop_
_geom_angle_atom_site_label_1
_geom_angle_atom_site_label_2
_geom_angle_atom_site_label_3
_geom_angle_site_symmetry_1
_geom_angle_site_symmetry_3
_geom_angle
_geom_angle_publ_flag
Te Sn Te 49_554 . 90.0 ?
Te Sn Te 49_554 1_554 90.0 ?
Te Sn Te . 1_554 180.0 ?
Te Sn Te 49_554 25_544 90.0 ?
Te Sn Te . 25_544 90.0 ?
Te Sn Te 1_554 25_544 90.0 ?
Te Sn Te 49_554 25_554 90.0 ?
Te Sn Te . 25_554 90.0 ?
Te Sn Te 1_554 25_554 90.0 ?
Te Sn Te 25_544 25_554 180.0 ?
Te Sn Te 49_554 49_454 180.0 ?
Te Sn Te . 49_454 90.0 ?
Te Sn Te 1_554 49_454 90.0 ?
Te Sn Te 25_544 49_454 90.0 ?
Te Sn Te 25_554 49_454 90.0 ?
Sn Te Sn 49 . 90.0 ?
Sn Te Sn 49 1_556 90.0 ?
Sn Te Sn . 1_556 180.0 ?
Sn Te Sn 49 25_545 90.0 ?
Sn Te Sn . 25_545 90.0 ?
Sn Te Sn 1_556 25_545 90.0 ?
Sn Te Sn 49 25 90.0 ?
Sn Te Sn . 25 90.0 ?
Sn Te Sn 1_556 25 90.0 ?
Sn Te Sn 25_545 25 180.0 ?
Sn Te Sn 49 49_455 180.0 ?
Sn Te Sn . 49_455 90.0 ?
Sn Te Sn 1_556 49_455 90.0 ?
Sn Te Sn 25_545 49_455 90.0 ?
Sn Te Sn 25 49_455 90.0 ?

loop_
_geom_bond_atom_site_label_1
_geom_bond_atom_site_label_2
_geom_bond_site_symmetry_2
_geom_bond_distance
_geom_bond_publ_flag
Sn Te 49_554 3.0798(3) ?
Sn Te . 3.0798(3) ?
Sn Te 1_554 3.0798(3) ?
Sn Te 25_544 3.0798(3) ?
Sn Te 25_554 3.0798(3) ?
Sn Te 49_454 3.0798(3) ?

_cod_database_fobs_code 1567381
